data_4326179
loop_
_publ_author_name
'Min-Xia Yao'
'Zheng-You Wei'
'Zhi-Guo Gu'
'Qi Zheng'
'Yan Xu'
'Jing-Lin Zuo'

_publ_section_title
;
 Syntheses, Structures, and Magnetic Properties of Low-Dimensional
 Heterometallic Complexes Based on the Versatile Building Block
 [(Tp)Cr(CN)3]-
;
_journal_name_full 'Inorganic Chemistry'
_journal_page_first 8636
_journal_page_last 8644
_journal_paper_doi 10.1021/ic2011875
_journal_volume 50
_journal_year 2011
_chemical_formula_sum 'C29 H48 B Co Cr Mn N9 O14 P3'
_chemical_formula_weight 1016.35
_chemical_name_systematic
; 
 ? 
;
_space_group_IT_number 2
_symmetry_cell_setting triclinic
_symmetry_space_group_name_Hall '-P 1'
_symmetry_space_group_name_H-M 'P -1'
_atom_sites_solution_hydrogens geom
_atom_sites_solution_primary direct
_atom_sites_solution_secondary difmap
_audit_creation_method SHELXL-97
_cell_angle_alpha 76.956(2)
_cell_angle_beta 70.039(2)
_cell_angle_gamma 75.755(2)
_cell_formula_units_Z 2
_cell_length_a 12.1232(16)
_cell_length_b 13.0166(17)
_cell_length_c 16.571(2)
_cell_measurement_temperature 296(2)
_cell_volume 2353.3(5)
_computing_structure_refinement 'SHELXL-97 (Sheldrick, 1997)'
_computing_structure_solution 'SHELXS-97 (Sheldrick, 1990)'
_diffrn_ambient_temperature 296(2)
_diffrn_measured_fraction_theta_full 0.965
_diffrn_measured_fraction_theta_max 0.965
_diffrn_radiation_monochromator graphite
_diffrn_radiation_source 'fine-focus sealed tube'
_diffrn_radiation_type MoK\a
_diffrn_radiation_wavelength 0.71073
_diffrn_reflns_av_R_equivalents 0.0291
_diffrn_reflns_av_sigmaI/netI 0.0507
_diffrn_reflns_limit_h_max 14
_diffrn_reflns_limit_h_min -14
_diffrn_reflns_limit_k_max 15
_diffrn_reflns_limit_k_min -15
_diffrn_reflns_limit_l_max 20
_diffrn_reflns_limit_l_min -20
_diffrn_reflns_number 16873
_diffrn_reflns_theta_full 25.50
_diffrn_reflns_theta_max 25.50
_diffrn_reflns_theta_min 1.32
_exptl_absorpt_coefficient_mu 1.006
_exptl_absorpt_correction_T_max 0.9061
_exptl_absorpt_correction_T_min 0.8803
_exptl_absorpt_correction_type multi-scan
_exptl_crystal_colour yellow
_exptl_crystal_density_diffrn 1.434
_exptl_crystal_description block
_exptl_crystal_F_000 1046
_exptl_crystal_size_max 0.13
_exptl_crystal_size_mid 0.11
_exptl_crystal_size_min 0.10
_refine_diff_density_max 0.562
_refine_diff_density_min -0.528
_refine_diff_density_rms 0.078
_refine_ls_extinction_method none
_refine_ls_goodness_of_fit_ref 1.063
_refine_ls_hydrogen_treatment mixed
_refine_ls_matrix_type full
_refine_ls_number_parameters 550
_refine_ls_number_reflns 8470
_refine_ls_number_restraints 38
_refine_ls_restrained_S_all 1.094
_refine_ls_R_factor_all 0.0844
_refine_ls_R_factor_gt 0.0534
_refine_ls_shift/su_max 0.001
_refine_ls_shift/su_mean 0.000
_refine_ls_structure_factor_coef Fsqd
_refine_ls_weighting_details 'calc w=1/[\s^2^(Fo^2^)+(0.0964P)^2^+0.0000P] where P=(Fo^2^+2Fc^2^)/3'
_refine_ls_weighting_scheme calc
_refine_ls_wR_factor_gt 0.1521
_refine_ls_wR_factor_ref 0.1674
_reflns_number_gt 5808
_reflns_number_total 8470
_reflns_threshold_expression >2sigma(I)
_cod_data_source_file ic2011875_si_002_3.cif
_cod_data_source_block 3
_cod_original_cell_volume 2353.2(5)
_cod_database_code 4326179

loop_
_symmetry_equiv_pos_as_xyz
'x, y, z'
'-x, -y, -z'

loop_
_atom_site_label
_atom_site_type_symbol
_atom_site_fract_x
_atom_site_fract_y
_atom_site_fract_z
_atom_site_U_iso_or_equiv
_atom_site_adp_type
_atom_site_occupancy
_atom_site_symmetry_multiplicity
_atom_site_calc_flag
_atom_site_refinement_flags
Co1 Co 0.70778(3) 0.76855(3) 0.07206(2) 0.05148(11) Uani 1 1 d .
Cr1 Cr 0.82825(3) 0.30107(3) 0.46923(2) 0.03532(10) Uani 1 1 d .
Mn1 Mn 0.63086(3) 0.69315(3) 0.32839(2) 0.04107(11) Uani 1 1 d .
P1 P 0.83133(6) 0.75867(6) 0.14389(5) 0.0511(2) Uani 1 1 d .
P2 P 0.56530(6) 0.86082(6) 0.16279(5) 0.0509(2) Uani 1 1 d .
P3 P 0.65512(6) 0.61834(6) 0.14535(5) 0.0534(2) Uani 1 1 d .
B1 B 1.0642(3) 0.2295(3) 0.5237(2) 0.0545(10) Uani 1 1 d .
H100 H 1.1609 0.1969 0.5444 0.065 Uiso 1 1 d R
C1 C 0.8286(3) 0.4543(2) 0.59046(17) 0.0543(8) Uani 1 1 d .
H1 H 0.7547 0.4974 0.5915 0.065 Uiso 1 1 calc R
C2 C 0.9024(3) 0.4663(2) 0.6330(2) 0.0696(9) Uani 1 1 d .
H2 H 0.8884 0.5181 0.6677 0.083 Uiso 1 1 calc R
C3 C 1.0001(2) 0.3876(2) 0.61451(18) 0.0636(8) Uani 1 1 d .
H3 H 1.0660 0.3759 0.6343 0.076 Uiso 1 1 calc R
C4 C 0.8381(3) 0.0687(2) 0.57565(17) 0.0535(8) Uani 1 1 d .
H4 H 0.7659 0.0576 0.5743 0.064 Uiso 1 1 calc R
C5 C 0.9129(3) -0.0043(2) 0.61658(19) 0.0688(11) Uani 1 1 d .
H5 H 0.9018 -0.0722 0.6470 0.083 Uiso 1 1 calc R
C6 C 1.0068(3) 0.0438(2) 0.60309(18) 0.0640(10) Uani 1 1 d .
H6 H 1.0722 0.0143 0.6234 0.077 Uiso 1 1 calc R
C7 C 1.0522(2) 0.2985(2) 0.30248(17) 0.0492(8) Uani 1 1 d .
H7 H 1.0104 0.3197 0.2619 0.059 Uiso 1 1 calc R
C8 C 1.1742(2) 0.2734(3) 0.28242(19) 0.0611(10) Uani 1 1 d .
H8 H 1.2295 0.2737 0.2273 0.073 Uiso 1 1 calc R
C9 C 1.1971(2) 0.2479(3) 0.36021(19) 0.0626(10) Uani 1 1 d .
H9 H 1.2724 0.2281 0.3678 0.075 Uiso 1 1 calc R
C10 C 0.6531(2) 0.3081(2) 0.54827(16) 0.0443(7) Uani 1 1 d .
C11 C 0.7660(2) 0.4526(2) 0.40984(16) 0.0417(7) Uani 1 1 d .
C12 C 0.7853(2) 0.2253(2) 0.39008(17) 0.0499(8) Uani 1 1 d .
C13 C 0.8013(4) 0.7140(4) -0.0449(2) 0.1036(17) Uani 1 1 d .
C14 C 0.8426(4) 0.8028(4) -0.0425(2) 0.0988(16) Uani 1 1 d .
C15 C 0.7522(4) 0.8904(4) -0.0341(2) 0.1033(16) Uani 1 1 d .
C16 C 0.6483(3) 0.8576(4) -0.0313(2) 0.0985(16) Uani 1 1 d .
C17 C 0.6752(4) 0.7450(4) -0.0376(2) 0.1054(15) Uani 1 1 d .
C18 C 1.0171(4) 0.5962(5) 0.1370(3) 0.153(3) Uani 1 1 d .
H18A H 0.9801 0.5928 0.1993 0.183 Uiso 1 1 calc R
H18B H 0.9979 0.5375 0.1205 0.183 Uiso 1 1 calc R
C19 C 1.1289(4) 0.5773(5) 0.1233(3) 0.172(3) Uani 1 1 d .
H19A H 1.1573 0.6439 0.1081 0.259 Uiso 1 1 calc R
H19B H 1.1672 0.5362 0.0766 0.259 Uiso 1 1 calc R
H19C H 1.1472 0.5376 0.1750 0.259 Uiso 1 1 calc R
C20 C 0.9226(4) 0.9044(4) 0.1725(3) 0.1304(16) Uani 1 1 d U
H20A H 0.8807 0.8884 0.2339 0.156 Uiso 1 1 calc R
H20B H 1.0008 0.8586 0.1620 0.156 Uiso 1 1 calc R
C21 C 0.9387(4) 1.0075(4) 0.1559(4) 0.1496(19) Uani 1 1 d U
H21A H 0.9930 1.0214 0.0986 0.224 Uiso 1 1 calc R
H21B H 0.9711 1.0190 0.1979 0.224 Uiso 1 1 calc R
H21C H 0.8634 1.0551 0.1595 0.224 Uiso 1 1 calc R
C22 C 0.5794(5) 1.0582(3) 0.1670(3) 0.1430(19) Uani 1 1 d DU
H22A H 0.5145 1.0635 0.2208 0.172 Uiso 1 1 calc R
H22B H 0.6504 1.0225 0.1837 0.172 Uiso 1 1 calc R
C23 C 0.5951(6) 1.1566(5) 0.1345(5) 0.259(4) Uani 1 1 d DU
H23A H 0.6270 1.1631 0.0723 0.389 Uiso 1 1 calc R
H23B H 0.6500 1.1740 0.1573 0.389 Uiso 1 1 calc R
H23C H 0.5200 1.2049 0.1498 0.389 Uiso 1 1 calc R
C24 C 0.3315(3) 0.8716(3) 0.2169(2) 0.0881(13) Uani 1 1 d .
H24A H 0.3409 0.8484 0.2745 0.106 Uiso 1 1 calc R
H24B H 0.3065 0.9490 0.2093 0.106 Uiso 1 1 calc R
C25 C 0.2416(3) 0.8246(4) 0.2115(3) 0.1235(17) Uani 1 1 d .
H25A H 0.2357 0.8431 0.1535 0.185 Uiso 1 1 calc R
H25B H 0.1666 0.8507 0.2517 0.185 Uiso 1 1 calc R
H25C H 0.2614 0.7480 0.2258 0.185 Uiso 1 1 calc R
C26 C 0.7773(4) 0.4231(3) 0.1753(3) 0.1110(17) Uani 1 1 d .
H26A H 0.8165 0.4249 0.2170 0.133 Uiso 1 1 calc R
H26B H 0.6969 0.4114 0.2078 0.133 Uiso 1 1 calc R
C27 C 0.8349(5) 0.3406(4) 0.1341(3) 0.152(3) Uani 1 1 d .
H27A H 0.7838 0.3220 0.1085 0.227 Uiso 1 1 calc R
H27B H 0.8579 0.2805 0.1744 0.227 Uiso 1 1 calc R
H27C H 0.9049 0.3594 0.0892 0.227 Uiso 1 1 calc R
C28 C 0.4554(3) 0.5636(4) 0.1516(3) 0.1263(15) Uani 1 1 d .
H28A H 0.3989 0.6195 0.1294 0.152 Uiso 1 1 calc R
H28B H 0.4386 0.5678 0.2125 0.152 Uiso 1 1 calc R
C29 C 0.4384(5) 0.4635(5) 0.1448(6) 0.268(4) Uani 1 1 d .
H29A H 0.4609 0.4564 0.0846 0.402 Uiso 1 1 calc R
H29B H 0.3558 0.4581 0.1719 0.402 Uiso 1 1 calc R
H29C H 0.4867 0.4075 0.1734 0.402 Uiso 1 1 calc R
N1 N 0.87880(16) 0.37138(16) 0.54733(13) 0.0421(6) Uani 1 1 d .
N2 N 0.98535(17) 0.32923(17) 0.56234(13) 0.0463(6) Uani 1 1 d .
N3 N 0.88309(18) 0.15728(16) 0.53830(13) 0.0435(6) Uani 1 1 d .
N4 N 0.98897(18) 0.14106(17) 0.55561(13) 0.0478(6) Uani 1 1 d .
N5 N 1.00240(16) 0.28834(16) 0.38767(13) 0.0409(6) Uani 1 1 d .
N6 N 1.09288(17) 0.25602(18) 0.42394(14) 0.0485(6) Uani 1 1 d .
N7 N 0.44564(18) 0.68525(19) 0.41443(15) 0.0551(7) Uani 1 1 d .
N8 N 0.72159(18) 0.53702(19) 0.38682(14) 0.0518(7) Uani 1 1 d .
N9 N 0.7604(2) 0.1800(2) 0.34914(18) 0.0785(8) Uani 1 1 d .
O1 O 0.80089(14) 0.71523(16) 0.23866(12) 0.0543(6) Uani 1 1 d .
O2 O 0.95997(18) 0.6930(2) 0.09681(15) 0.0814(8) Uani 1 1 d .
O3 O 0.86122(18) 0.87499(18) 0.12654(16) 0.0825(7) Uani 1 1 d U
O4 O 0.56053(15) 0.84201(14) 0.25635(11) 0.0525(5) Uani 1 1 d D
O5 O 0.5564(2) 0.98594(17) 0.12788(16) 0.0850(8) Uani 1 1 d DU
O6 O 0.44314(16) 0.84484(19) 0.15431(13) 0.0724(7) Uani 1 1 d .
O7 O 0.60138(15) 0.60749(14) 0.24220(11) 0.0516(5) Uani 1 1 d D
O8 O 0.7698(2) 0.52496(18) 0.12158(15) 0.0864(9) Uani 1 1 d .
O9 O 0.5690(2) 0.5821(2) 0.10722(16) 0.1044(8) Uani 1 1 d .
O10 O 0.64648(18) 0.78255(17) 0.42215(13) 0.0754(7) Uani 1 1 d D
H10 H 0.7127 0.7991 0.4051 0.113 Uiso 1 1 d R
O1W O 0.6552(4) 1.0013(3) 0.4160(3) 0.200(2) Uani 1 1 d .
H1WB H 0.6005 0.9533 0.4406 0.299 Uiso 1 1 d R
H1WA H 0.6608 0.9714 0.3677 0.299 Uiso 1 1 d R
O2W O 0.4331(3) 0.9861(3) 0.3976(3) 0.1916(19) Uani 1 1 d .
H2WA H 0.4825 0.9847 0.3545 0.287 Uiso 1 1 d RD
H2WB H 0.4273 0.9130 0.3970 0.287 Uiso 1 1 d RD
O3W O 0.5313(3) 0.7591(3) 0.5995(2) 0.1333(13) Uani 1 1 d D
H3WA H 0.5885(14) 0.6986(13) 0.5787(8) 0.200 Uiso 1 1 d D
H3WB H 0.4902(10) 0.765(2) 0.5665(8) 0.200 Uiso 1 1 d D
O4W O 0.4843(3) 0.4436(3) 0.3784(2) 0.1295(13) Uani 1 1 d D
H4WA H 0.5106(17) 0.4964(10) 0.3869(8) 0.194 Uiso 1 1 d D
H4WB H 0.535(2) 0.4347(10) 0.3275(8) 0.194 Uiso 1 1 d D

loop_
_atom_site_aniso_label
_atom_site_aniso_U_11
_atom_site_aniso_U_22
_atom_site_aniso_U_33
_atom_site_aniso_U_23
_atom_site_aniso_U_13
_atom_site_aniso_U_12
Co1 0.04600(18) 0.0568(2) 0.04519(19) 0.00370(17) -0.01658(15) -0.00451(17)
Cr1 0.03142(16) 0.0323(2) 0.04194(19) -0.00405(16) -0.01518(14) -0.00115(15)
Mn1 0.03333(16) 0.0407(2) 0.0462(2) 0.00082(17) -0.01589(14) -0.00281(15)
P1 0.0364(3) 0.0552(4) 0.0555(4) 0.0047(3) -0.0132(3) -0.0104(3)
P2 0.0451(3) 0.0466(4) 0.0559(4) 0.0053(3) -0.0233(3) 0.0002(3)
P3 0.0570(4) 0.0523(4) 0.0556(4) -0.0083(3) -0.0226(3) -0.0108(3)
B1 0.0417(14) 0.064(2) 0.0567(17) -0.0061(16) -0.0235(12) 0.0009(15)
C1 0.0680(16) 0.0379(14) 0.0548(15) -0.0144(12) -0.0162(13) -0.0024(13)
C2 0.0960(18) 0.0561(16) 0.0730(17) -0.0238(14) -0.0324(15) -0.0211(15)
C3 0.0735(14) 0.0832(19) 0.0525(14) -0.0101(14) -0.0268(12) -0.0369(14)
C4 0.0682(16) 0.0376(14) 0.0529(15) -0.0103(12) -0.0121(13) -0.0125(13)
C5 0.109(2) 0.0339(15) 0.0495(16) -0.0039(13) -0.0176(16) 0.0013(16)
C6 0.0763(18) 0.0503(18) 0.0521(16) -0.0078(14) -0.0235(14) 0.0177(15)
C7 0.0549(14) 0.0483(15) 0.0415(13) -0.0057(12) -0.0139(11) -0.0067(12)
C8 0.0469(15) 0.073(2) 0.0500(16) -0.0120(15) 0.0000(13) -0.0055(14)
C9 0.0328(13) 0.075(2) 0.0679(18) -0.0123(16) -0.0085(13) 0.0040(14)
C10 0.0399(11) 0.0446(14) 0.0487(13) -0.0029(11) -0.0154(10) -0.0094(11)
C11 0.0361(11) 0.0437(14) 0.0445(12) -0.0058(11) -0.0158(9) -0.0017(11)
C12 0.0503(13) 0.0447(15) 0.0564(14) -0.0052(12) -0.0228(11) -0.0044(12)
C13 0.136(3) 0.102(3) 0.0412(18) -0.0086(19) -0.007(2) 0.003(3)
C14 0.096(3) 0.115(3) 0.050(2) 0.019(2) -0.0016(19) -0.014(3)
C15 0.130(3) 0.102(3) 0.055(2) 0.022(2) -0.018(2) -0.026(3)
C16 0.094(2) 0.136(4) 0.0435(17) 0.014(2) -0.0284(16) 0.002(3)
C17 0.131(3) 0.157(4) 0.0443(17) -0.006(2) -0.0313(18) -0.058(3)
C18 0.081(3) 0.179(5) 0.130(4) 0.003(4) -0.015(3) 0.050(3)
C19 0.102(3) 0.234(7) 0.148(4) -0.023(4) -0.063(3) 0.058(4)
C20 0.145(2) 0.103(3) 0.173(3) 0.025(3) -0.089(2) -0.062(2)
C21 0.181(3) 0.121(3) 0.188(4) -0.005(3) -0.088(3) -0.074(3)
C22 0.203(4) 0.073(3) 0.162(3) 0.030(3) -0.086(3) -0.043(3)
C23 0.315(6) 0.101(4) 0.439(8) 0.031(5) -0.245(6) -0.057(4)
C24 0.0482(17) 0.125(3) 0.086(2) -0.031(2) -0.0149(16) -0.0009(19)
C25 0.063(2) 0.150(4) 0.165(4) -0.074(3) -0.016(2) -0.016(2)
C26 0.136(3) 0.078(3) 0.092(3) -0.019(2) -0.032(2) 0.029(3)
C27 0.239(6) 0.077(3) 0.096(3) -0.016(3) -0.018(4) 0.002(4)
C28 0.106(2) 0.142(3) 0.174(3) -0.026(3) -0.085(2) -0.037(2)
C29 0.155(4) 0.152(5) 0.560(12) -0.072(6) -0.153(5) -0.062(4)
N1 0.0424(9) 0.0368(11) 0.0493(11) -0.0024(9) -0.0205(8) -0.0058(9)
N2 0.0408(9) 0.0536(13) 0.0485(11) -0.0055(10) -0.0190(8) -0.0100(9)
N3 0.0474(10) 0.0342(11) 0.0467(11) -0.0067(9) -0.0154(9) -0.0015(9)
N4 0.0487(11) 0.0439(12) 0.0449(11) -0.0044(10) -0.0203(9) 0.0087(10)
N5 0.0386(9) 0.0374(11) 0.0460(11) -0.0064(9) -0.0165(8) -0.0006(9)
N6 0.0308(9) 0.0574(14) 0.0522(12) -0.0071(10) -0.0120(9) -0.0009(10)
N7 0.0355(10) 0.0589(14) 0.0631(14) -0.0065(12) -0.0094(10) -0.0051(10)
N8 0.0477(11) 0.0475(13) 0.0565(12) 0.0038(11) -0.0226(9) -0.0032(10)
N9 0.0980(15) 0.0704(17) 0.0860(16) -0.0146(14) -0.0475(13) -0.0192(14)
O1 0.0369(8) 0.0656(12) 0.0563(10) 0.0069(9) -0.0182(7) -0.0113(8)
O2 0.0444(10) 0.1050(18) 0.0734(14) -0.0035(13) -0.0138(10) 0.0099(12)
O3 0.0862(11) 0.0726(13) 0.1006(15) 0.0153(12) -0.0417(11) -0.0429(10)
O4 0.0557(9) 0.0444(10) 0.0550(10) -0.0049(8) -0.0259(8) 0.0056(8)
O5 0.1113(16) 0.0443(12) 0.0904(15) 0.0120(11) -0.0415(12) -0.0029(12)
O6 0.0470(9) 0.1058(17) 0.0637(11) -0.0080(11) -0.0252(8) -0.0055(11)
O7 0.0564(9) 0.0477(10) 0.0538(10) -0.0031(8) -0.0173(8) -0.0187(8)
O8 0.0969(17) 0.0499(13) 0.0797(16) -0.0109(12) 0.0044(13) 0.0012(12)
O9 0.1285(14) 0.1378(18) 0.0798(14) -0.0092(13) -0.0391(12) -0.0799(14)
O10 0.0749(11) 0.0839(14) 0.0839(13) -0.0191(11) -0.0351(10) -0.0226(11)
O1W 0.189(3) 0.174(4) 0.263(5) -0.046(3) -0.078(3) -0.057(3)
O2W 0.142(3) 0.190(3) 0.252(4) -0.085(3) -0.041(3) -0.027(3)
O3W 0.133(2) 0.144(3) 0.128(2) -0.013(2) -0.0563(18) -0.019(2)
O4W 0.125(2) 0.122(2) 0.144(3) -0.021(2) -0.0360(19) -0.0348(19)

loop_
_atom_type_symbol
_atom_type_description
_atom_type_scat_dispersion_real
_atom_type_scat_dispersion_imag
_atom_type_scat_source
C C 0.0033 0.0016 'International Tables Vol C Tables 4.2.6.8 and 6.1.1.4'
H H 0.0000 0.0000 'International Tables Vol C Tables 4.2.6.8 and 6.1.1.4'
B B 0.0013 0.0007 'International Tables Vol C Tables 4.2.6.8 and 6.1.1.4'
N N 0.0061 0.0033 'International Tables Vol C Tables 4.2.6.8 and 6.1.1.4'
O O 0.0106 0.0060 'International Tables Vol C Tables 4.2.6.8 and 6.1.1.4'
Cr Cr 0.3209 0.6236 'International Tables Vol C Tables 4.2.6.8 and 6.1.1.4'
Mn Mn 0.3368 0.7283 'International Tables Vol C Tables 4.2.6.8 and 6.1.1.4'
Co Co 0.3494 0.9721 'International Tables Vol C Tables 4.2.6.8 and 6.1.1.4'
P P 0.1023 0.0942 'International Tables Vol C Tables 4.2.6.8 and 6.1.1.4'

loop_
_geom_angle_atom_site_label_1
_geom_angle_atom_site_label_2
_geom_angle_atom_site_label_3
_geom_angle
_geom_angle_site_symmetry_1
C13 Co1 C16 66.55(16) .
C13 Co1 C14 38.90(18) .
C16 Co1 C14 65.15(15) .
C13 Co1 C17 40.88(17) .
C16 Co1 C17 40.45(18) .
C14 Co1 C17 67.06(18) .
C13 Co1 C15 65.61(17) .
C16 Co1 C15 39.40(18) .
C14 Co1 C15 38.19(15) .
C17 Co1 C15 67.52(19) .
C13 Co1 P2 157.06(13) .
C16 Co1 P2 90.95(11) .
C14 Co1 P2 136.09(13) .
C17 Co1 P2 118.11(12) .
C15 Co1 P2 100.23(12) .
C13 Co1 P3 97.30(13) .
C16 Co1 P3 124.69(14) .
C14 Co1 P3 132.01(13) .
C17 Co1 P3 92.11(13) .
C15 Co1 P3 159.41(14) .
P2 Co1 P3 91.89(3) .
C13 Co1 P1 109.24(14) .
C16 Co1 P1 143.21(14) .
C14 Co1 P1 88.59(13) .
C17 Co1 P1 150.12(12) .
C15 Co1 P1 104.26(14) .
P2 Co1 P1 91.32(3) .
P3 Co1 P1 91.93(3) .
N3 Cr1 N1 86.38(9) .
N3 Cr1 C12 91.69(10) .
N1 Cr1 C12 177.22(9) .
N3 Cr1 N5 87.11(8) .
N1 Cr1 N5 87.77(8) .
C12 Cr1 N5 90.14(9) .
N3 Cr1 C10 92.08(9) .
N1 Cr1 C10 94.75(10) .
C12 Cr1 C10 87.31(11) .
N5 Cr1 C10 177.30(10) .
N3 Cr1 C11 174.74(9) .
N1 Cr1 C11 89.61(10) .
C12 Cr1 C11 92.43(11) .
N5 Cr1 C11 96.15(8) .
C10 Cr1 C11 84.85(9) .
O1 Mn1 O7 90.83(7) .
O1 Mn1 O4 85.53(7) .
O7 Mn1 O4 88.18(7) .
O1 Mn1 O10 93.32(8) .
O7 Mn1 O10 175.68(7) .
O4 Mn1 O10 90.93(8) .
O1 Mn1 N7 174.16(8) .
O7 Mn1 N7 88.79(8) .
O4 Mn1 N7 88.63(7) .
O10 Mn1 N7 86.96(9) .
O1 Mn1 N8 88.10(7) .
O7 Mn1 N8 88.53(8) .
O4 Mn1 N8 172.79(7) .
O10 Mn1 N8 92.82(9) .
N7 Mn1 N8 97.72(8) .
O1 P1 O3 110.44(13) .
O1 P1 O2 107.60(11) .
O3 P1 O2 100.42(13) .
O1 P1 Co1 120.50(8) .
O3 P1 Co1 106.31(10) .
O2 P1 Co1 109.73(10) .
O4 P2 O5 108.35(13) .
O4 P2 O6 110.40(11) .
O5 P2 O6 99.32(13) .
O4 P2 Co1 119.85(7) .
O5 P2 Co1 110.88(9) .
O6 P2 Co1 106.08(9) .
O7 P3 O9 107.97(12) .
O7 P3 O8 109.36(12) .
O9 P3 O8 99.50(15) .
O7 P3 Co1 119.62(9) .
O9 P3 Co1 111.22(10) .
O8 P3 Co1 107.28(9) .
N4 B1 N2 107.0(2) .
N4 B1 N6 107.7(3) .
N2 B1 N6 108.0(2) .
N4 B1 H100 110.0 .
N2 B1 H100 113.9 .
N6 B1 H100 110.1 .
N1 C1 C2 109.6(2) .
N1 C1 H1 125.2 .
C2 C1 H1 125.2 .
C3 C2 C1 106.3(3) .
C3 C2 H2 126.9 .
C1 C2 H2 126.9 .
N2 C3 C2 108.3(3) .
N2 C3 H3 125.8 .
C2 C3 H3 125.8 .
N3 C4 C5 110.7(3) .
N3 C4 H4 124.6 .
C5 C4 H4 124.6 .
C6 C5 C4 105.4(3) .
C6 C5 H5 127.3 .
C4 C5 H5 127.3 .
N4 C6 C5 108.5(3) .
N4 C6 H6 125.7 .
C5 C6 H6 125.7 .
N5 C7 C8 110.4(3) .
N5 C7 H7 124.8 .
C8 C7 H7 124.8 .
C9 C8 C7 105.4(2) .
C9 C8 H8 127.3 .
C7 C8 H8 127.3 .
N6 C9 C8 108.6(3) .
N6 C9 H9 125.7 .
C8 C9 H9 125.7 .
N7 C10 Cr1 174.4(2) 2_666
N8 C11 Cr1 171.7(2) .
N9 C12 Cr1 177.1(2) .
C14 C13 C17 108.8(4) .
C14 C13 Co1 71.1(2) .
C17 C13 Co1 70.3(2) .
C15 C14 C13 110.4(4) .
C15 C14 Co1 71.7(2) .
C13 C14 Co1 70.0(2) .
C14 C15 C16 107.6(4) .
C14 C15 Co1 70.1(2) .
C16 C15 Co1 69.6(2) .
C15 C16 C17 109.4(4) .
C15 C16 Co1 71.0(2) .
C17 C16 Co1 70.0(2) .
C16 C17 C13 103.8(4) .
C16 C17 Co1 69.6(2) .
C13 C17 Co1 68.8(2) .
C19 C18 O2 120.7(5) .
C19 C18 H18A 107.1 .
O2 C18 H18A 107.1 .
C19 C18 H18B 107.1 .
O2 C18 H18B 107.1 .
H18A C18 H18B 106.8 .
C18 C19 H19A 109.5 .
C18 C19 H19B 109.5 .
H19A C19 H19B 109.5 .
C18 C19 H19C 109.5 .
H19A C19 H19C 109.5 .
H19B C19 H19C 109.5 .
C21 C20 O3 118.6(4) .
C21 C20 H20A 107.7 .
O3 C20 H20A 107.7 .
C21 C20 H20B 107.7 .
O3 C20 H20B 107.7 .
H20A C20 H20B 107.1 .
C20 C21 H21A 109.5 .
C20 C21 H21B 109.5 .
H21A C21 H21B 109.5 .
C20 C21 H21C 109.5 .
H21A C21 H21C 109.5 .
H21B C21 H21C 109.5 .
C23 C22 O5 127.7(6) .
C23 C22 H22A 105.4 .
O5 C22 H22A 105.4 .
C23 C22 H22B 105.4 .
O5 C22 H22B 105.4 .
H22A C22 H22B 106.0 .
C22 C23 H23A 109.5 .
C22 C23 H23B 109.5 .
H23A C23 H23B 109.5 .
C22 C23 H23C 109.5 .
H23A C23 H23C 109.5 .
H23B C23 H23C 109.5 .
C25 C24 O6 113.2(3) .
C25 C24 H24A 108.9 .
O6 C24 H24A 108.9 .
C25 C24 H24B 108.9 .
O6 C24 H24B 108.9 .
H24A C24 H24B 107.8 .
C24 C25 H25A 109.5 .
C24 C25 H25B 109.5 .
H25A C25 H25B 109.5 .
C24 C25 H25C 109.5 .
H25A C25 H25C 109.5 .
H25B C25 H25C 109.5 .
C27 C26 O8 115.4(4) .
C27 C26 H26A 108.4 .
O8 C26 H26A 108.4 .
C27 C26 H26B 108.4 .
O8 C26 H26B 108.4 .
H26A C26 H26B 107.5 .
C26 C27 H27A 109.5 .
C26 C27 H27B 109.5 .
H27A C27 H27B 109.5 .
C26 C27 H27C 109.5 .
H27A C27 H27C 109.5 .
H27B C27 H27C 109.5 .
O9 C28 C29 113.3(4) .
O9 C28 H28A 108.9 .
C29 C28 H28A 108.9 .
O9 C28 H28B 108.9 .
C29 C28 H28B 108.9 .
H28A C28 H28B 107.7 .
C28 C29 H29A 109.5 .
C28 C29 H29B 109.5 .
H29A C29 H29B 109.5 .
C28 C29 H29C 109.5 .
H29A C29 H29C 109.5 .
H29B C29 H29C 109.5 .
C1 N1 N2 107.4(2) .
C1 N1 Cr1 134.10(19) .
N2 N1 Cr1 118.51(16) .
C3 N2 N1 108.4(2) .
C3 N2 B1 131.3(2) .
N1 N2 B1 120.3(2) .
C4 N3 N4 106.0(2) .
C4 N3 Cr1 135.27(19) .
N4 N3 Cr1 118.67(16) .
C6 N4 N3 109.3(2) .
C6 N4 B1 130.6(3) .
N3 N4 B1 120.1(2) .
C7 N5 N6 106.85(19) .
C7 N5 Cr1 134.54(18) .
N6 N5 Cr1 118.46(15) .
C9 N6 N5 108.8(2) .
C9 N6 B1 131.3(2) .
N5 N6 B1 119.82(19) .
C10 N7 Mn1 171.7(2) 2_666
C11 N8 Mn1 172.4(2) .
P1 O1 Mn1 128.62(11) .
C18 O2 P1 123.8(2) .
C20 O3 P1 122.9(2) .
P2 O4 Mn1 126.41(11) .
C22 O5 P2 124.7(3) .
C24 O6 P2 122.2(2) .
P3 O7 Mn1 126.90(11) .
C26 O8 P3 121.4(2) .
C28 O9 P3 126.4(3) .
Mn1 O10 H10 109.6 .
H1WB O1W H1WA 77.6 .
H2WA O2W H2WB 89.1 .
H3WA O3W H3WB 96.4(18) .
H4WA O4W H4WB 97.8(14) .

loop_
_geom_bond_atom_site_label_1
_geom_bond_atom_site_label_2
_geom_bond_distance
_geom_bond_site_symmetry_2
Co1 C13 2.067(4) .
Co1 C16 2.082(3) .
Co1 C14 2.082(3) .
Co1 C17 2.087(4) .
Co1 C15 2.101(4) .
Co1 P2 2.1697(8) .
Co1 P3 2.1722(9) .
Co1 P1 2.1748(9) .
Cr1 N3 2.048(2) .
Cr1 N1 2.059(2) .
Cr1 C12 2.066(3) .
Cr1 N5 2.0717(18) .
Cr1 C10 2.072(2) .
Cr1 C11 2.080(2) .
Mn1 O1 2.1326(16) .
Mn1 O7 2.162(2) .
Mn1 O4 2.1782(17) .
Mn1 O10 2.220(2) .
Mn1 N7 2.224(2) .
Mn1 N8 2.240(2) .
P1 O1 1.4928(19) .
P1 O3 1.584(2) .
P1 O2 1.608(2) .
P2 O4 1.497(2) .
P2 O5 1.590(2) .
P2 O6 1.601(2) .
P3 O7 1.4997(19) .
P3 O9 1.594(3) .
P3 O8 1.605(2) .
B1 N4 1.532(4) .
B1 N2 1.535(4) .
B1 N6 1.543(4) .
B1 H100 1.2791 .
C1 N1 1.332(3) .
C1 C2 1.369(5) .
C1 H1 0.9300 .
C2 C3 1.358(4) .
C2 H2 0.9300 .
C3 N2 1.351(4) .
C3 H3 0.9300 .
C4 N3 1.329(3) .
C4 C5 1.375(4) .
C4 H4 0.9300 .
C5 C6 1.360(5) .
C5 H5 0.9300 .
C6 N4 1.342(3) .
C6 H6 0.9300 .
C7 N5 1.322(3) .
C7 C8 1.371(4) .
C7 H7 0.9300 .
C8 C9 1.362(4) .
C8 H8 0.9300 .
C9 N6 1.340(3) .
C9 H9 0.9300 .
C10 N7 1.136(3) 2_666
C11 N8 1.141(3) .
C12 N9 1.143(4) .
C13 C14 1.381(7) .
C13 C17 1.451(6) .
C14 C15 1.368(6) .
C15 C16 1.410(6) .
C16 C17 1.441(7) .
C18 C19 1.265(6) .
C18 O2 1.421(5) .
C18 H18A 0.9700 .
C18 H18B 0.9700 .
C19 H19A 0.9600 .
C19 H19B 0.9600 .
C19 H19C 0.9600 .
C20 C21 1.357(6) .
C20 O3 1.392(6) .
C20 H20A 0.9700 .
C20 H20B 0.9700 .
C21 H21A 0.9600 .
C21 H21B 0.9600 .
C21 H21C 0.9600 .
C22 C23 1.305(7) .
C22 O5 1.382(6) .
C22 H22A 0.9700 .
C22 H22B 0.9700 .
C23 H23A 0.9600 .
C23 H23B 0.9600 .
C23 H23C 0.9600 .
C24 C25 1.411(6) .
C24 O6 1.415(3) .
C24 H24A 0.9700 .
C24 H24B 0.9700 .
C25 H25A 0.9600 .
C25 H25B 0.9600 .
C25 H25C 0.9600 .
C26 C27 1.321(6) .
C26 O8 1.422(4) .
C26 H26A 0.9700 .
C26 H26B 0.9700 .
C27 H27A 0.9600 .
C27 H27B 0.9600 .
C27 H27C 0.9600 .
C28 O9 1.374(4) .
C28 C29 1.402(8) .
C28 H28A 0.9700 .
C28 H28B 0.9700 .
C29 H29A 0.9600 .
C29 H29B 0.9600 .
C29 H29C 0.9600 .
N1 N2 1.357(3) .
N3 N4 1.366(3) .
N5 N6 1.360(3) .
N7 C10 1.136(3) 2_666
O10 H10 0.8200 .
O1W H1WB 0.9492 .
O1W H1WA 0.9423 .
O2W H2WA 0.7603 .
O2W H2WB 0.9740 .
O3W H3WA 0.955(13) .
O3W H3WB 0.837(14) .
O4W H4WA 0.880(14) .
O4W H4WB 0.871(13) .
